data_7200129
loop_
_publ_author_name
'Kendrick, John'
'Gourlay, Matthew D.'
'Neumann, Marcus A.'
'Leusen, Frank J. J.'

_publ_section_title
;
 Predicting spontaneous racemate resolution using recent developments in
 crystal structure prediction
;
_journal_issue 11
_journal_name_full CrystEngComm
_journal_page_first 2391
_journal_page_last 2399
_journal_paper_doi 10.1039/b909038j
_journal_volume 11
_journal_year 2009
_space_group_IT_number 14
_symmetry_cell_setting monoclinic
_symmetry_Int_Tables_number 14
_symmetry_space_group_name_Hall '-P 2ybc'
_symmetry_space_group_name_H-M 'P 1 21/c 1'
_cell_angle_alpha 90.000000
_cell_angle_beta 167.295402
_cell_angle_gamma 90.000000
_cell_length_a 16.149995
_cell_length_b 15.996915
_cell_length_c 9.707452
_cell_volume 551.553
_cod_data_source_file 5HMO_racemic.cif
_cod_data_source_block 5HMO_R_12
_cod_original_sg_symbol_H-M 'P 2_1/c'
_cod_struct_determination_method theoretical
_cod_database_code 7200129

loop_
_symmetry_equiv_pos_site_id
_symmetry_equiv_pos_as_xyz
1 x,y,z
2 -x,y+1/2,-z+1/2
3 -x,-y,-z
4 x,-y+1/2,z+1/2

loop_
_atom_site_label
_atom_site_type_symbol
_atom_site_fract_x
_atom_site_fract_y
_atom_site_fract_z
C46 C 0.269616 0.144361 0.909664
C47 C 0.315868 0.107353 0.839068
O48 O 0.502376 0.026035 1.164523
C49 C 0.492934 0.008325 1.285443
N50 N 0.344844 0.071677 1.117465
O51 O 0.607859 -0.059893 1.517921
C52 C 0.549591 0.160021 1.120314
O53 O 0.903236 0.183761 1.750305
H54 H 0.476841 0.194107 1.264391
H55 H -0.013156 0.169372 0.467053
H56 H 0.042722 0.093216 0.348258
H57 H 0.346399 0.070962 1.226476
H58 H 0.581020 0.126006 1.073444
H59 H 0.388179 0.217387 0.838014
H60 H 1.077428 0.135768 2.024504
